data_7104318
loop_
_publ_author_name
'Jones, Leigh F'
'Prescimone, Alessandro'
'Evangelisti, Marco'
'Brechin, Euan K'

_publ_section_title
;
 1D chains of Mn6 single-molecule magnets.
;
_journal_issue 15
_journal_name_full 'Chemical communications (Cambridge, England)'
_journal_page_first 2023
_journal_page_last 2025
_journal_paper_doi 10.1039/b900743a
_journal_volume 34
_journal_year 2009
_chemical_compound_source ' L. Jones'
_chemical_formula_moiety '[C66 H86 Mn6 N6 O24].3EtOH'
_chemical_formula_sum 'C72 H98 Mn6 N6 O27'
_chemical_formula_weight 1809.2
_space_group_IT_number 14
_symmetry_cell_setting monoclinic
_symmetry_space_group_name_Hall '-P 2yn'
_symmetry_space_group_name_H-M 'P 1 21/n 1'
_atom_sites_solution_hydrogens geom
_atom_sites_solution_primary direct
_audit_creation_date 09-01-12
_audit_creation_method CRYSTALS_ver_12.86
_cell_angle_alpha 90
_cell_angle_beta 105.1160(10)
_cell_angle_gamma 90
_cell_formula_units_Z 2
_cell_length_a 11.7008(3)
_cell_length_b 25.3007(7)
_cell_length_c 13.7952(4)
_cell_measurement_reflns_used 9820
_cell_measurement_temperature 150
_cell_measurement_theta_max 30
_cell_measurement_theta_min 2
_cell_volume 3942.61(19)
_computing_cell_refinement 'SAINT (Siemens ,1995)'
_computing_data_collection 'SMART (Siemens, 1993)'
_computing_data_reduction 'SAINT (Siemens ,1995)'
_computing_molecular_graphics 'CAMERON (Watkin et al., 1996)'
_computing_publication_material 'CRYSTALS (Betteridge et al., 2003)'
_computing_structure_refinement 'CRYSTALS (Betteridge et al., 2003)'
_computing_structure_solution 'SIR92 (Altomare et al., 1994)'
_diffrn_ambient_temperature 150
_diffrn_measured_fraction_theta_full 0.998
_diffrn_measured_fraction_theta_max 0.952
_diffrn_measurement_device 'Bruker SMART'
_diffrn_measurement_device_type Area
_diffrn_measurement_method \w
_diffrn_radiation_monochromator graphite
_diffrn_radiation_type 'Mo K\a'
_diffrn_radiation_wavelength 0.71073
_diffrn_reflns_av_R_equivalents 0.043
_diffrn_reflns_limit_h_max 16
_diffrn_reflns_limit_h_min -16
_diffrn_reflns_limit_k_max 34
_diffrn_reflns_limit_k_min 0
_diffrn_reflns_limit_l_max 19
_diffrn_reflns_limit_l_min 0
_diffrn_reflns_number 52817
_diffrn_reflns_theta_full 28.074
_diffrn_reflns_theta_max 30.515
_diffrn_reflns_theta_min 1.610
_diffrn_standards_number 0
_exptl_absorpt_coefficient_mu 1.679
_exptl_absorpt_correction_T_max 0.89
_exptl_absorpt_correction_T_min 0.76
_exptl_absorpt_correction_type multi-scan
_exptl_absorpt_process_details 'SADABS (Siemens, 1996)'
_exptl_crystal_colour black
_exptl_crystal_density_diffrn 1.69
_exptl_crystal_density_method 'not measured'
_exptl_crystal_description rod
_exptl_crystal_F_000 1732
_exptl_crystal_recrystallization_method
;
Slow evaporation of an ethanol solution
;
_exptl_crystal_size_max 0.24
_exptl_crystal_size_mid 0.23
_exptl_crystal_size_min 0.12
_platon_squeeze_details
;
Summary and Remarks : N = NOTE, W = WARNING, E = ERROR

N: No S.U.'s (esd) on observed/calculated parameters.
N: DISORDERED structure - ATOMS with Pop. .LT. 1.0 are not moved or as a group.
N: Number of Isotropic Non-H Atoms ....................................... 2
N: Number of moved primary input atoms: .................................. 101
N: Number of Ignored Lines on INPUT ...................................... 4
of which blank in column 1 ..................................... 4
N: Total Potential Solvent Accessible Void Vol .................. 460.2 Ang3
N: Electron Count / Cell = 158 - To be included in D(calc), F000 & Mol.Wght.


This equates to ca. 3 molecules of Ethanol per formula unit (156 e/cell)

;
_refine_diff_density_max 1.41
_refine_diff_density_min -1.30
_refine_ls_extinction_method None
_refine_ls_goodness_of_fit_ref 1.2941
_refine_ls_hydrogen_treatment constr
_refine_ls_matrix_type full
_refine_ls_number_parameters 458
_refine_ls_number_reflns 11070
_refine_ls_number_restraints 390
_refine_ls_R_factor_all 0.0826
_refine_ls_R_factor_gt 0.0723
_refine_ls_shift/su_max 0.003525
_refine_ls_structure_factor_coef Fsqd
_refine_ls_weighting_details
;
Method, part 1, Chebychev polynomial, (Watkin, 1994, Prince, 1982)
[weight] = 1.0/[A~0~*T~0~(x)+A~1~*T~1~(x) ... +A~n-1~]*T~n-1~(x)]
where A~i~ are the Chebychev coefficients listed below and x= Fcalc/Fmax
Method = Robust Weighting (Prince, 1982)
W = [weight] * [1-(deltaF/6*sigmaF)^2^]^2^
A~i~ are:
5.40 1.72 -0.327
;
_refine_ls_weighting_scheme calc
_refine_ls_wR_factor_all 0.0579
_refine_ls_wR_factor_gt 0.0570
_refine_ls_wR_factor_ref 0.0579
_reflns_limit_h_max 16
_reflns_limit_h_min -16
_reflns_limit_k_max 34
_reflns_limit_k_min 0
_reflns_limit_l_max 19
_reflns_limit_l_min 0
_reflns_number_gt 9721
_reflns_number_total 11462
_reflns_threshold_expression I>2.0\s(I)
_oxford_diffrn_Wilson_B_factor 1.41
_oxford_diffrn_Wilson_scale 22.11
_oxford_refine_ls_r_factor_ref 0.0826
_oxford_refine_ls_scale 0.28183(8)
_oxford_reflns_number_all 11070
_oxford_reflns_threshold_expression_ref I>-10.0\s(I)
_oxford_structure_analysis_title 'eb8028 in P2(1)/n'
_cod_data_source_file b900743a.txt
_cod_data_source_block eb8028
_cod_depositor_comments
;
The following automatic conversions were performed:
'_symmetry_cell_setting' value 'Monoclinic' changed to 'monoclinic'
according to '/home/saulius/struct/CIF-dictionaries/cif_core.dic'
dictionary named 'cif_core.dic' version 2.4.1 from 2010-06-29.

Automatic conversion script
Id: cif_fix_enum 1527 2010-12-29 10:47:43Z saulius 
;
_cod_original_sg_symbol_H-M 'P 1 21/n 1 '
_cod_database_code 7104318

loop_
_symmetry_equiv_pos_as_xyz
x,y,z
-x,-y,-z
-x+1/2,y+1/2,-z+1/2
x+1/2,-y+1/2,z+1/2

loop_
_atom_site_label
_atom_site_type_symbol
_atom_site_fract_x
_atom_site_fract_y
_atom_site_fract_z
_atom_site_U_iso_or_equiv
_atom_site_occupancy
_atom_site_adp_type
_atom_site_refinement_flags_posn
_atom_site_refinement_flags_adp
_atom_site_refinement_flags_occupancy
_atom_site_disorder_assembly
_atom_site_disorder_group
_oxford_atom_site_special_shape
_atom_site_attached_hydrogens
Mn1 Mn 0.13984(3) 0.499301(17) 0.05421(3) 0.0158 1.0000 Uani . . . . . . .
Mn2 Mn 0.03358(3) 0.379750(15) 0.02486(3) 0.0173 1.0000 Uani . . . . . . .
Mn3 Mn 0.14621(5) 0.426724(16) 0.24909(3) 0.0287 1.0000 Uani . . . . . . .
O4 O 0.11160(15) 0.43486(6) 0.10981(12) 0.0191 1.0000 Uani . U . . . . .
O5 O 0.16735(19) 0.41614(7) 0.38732(13) 0.0333 1.0000 Uani . U . . . . .
C6 C 0.2165(3) 0.37210(11) 0.43405(19) 0.0264 1.0000 Uani . U . . . . .
C7 C 0.2904(3) 0.37613(13) 0.5323(2) 0.0360 1.0000 Uani . U . . . . .
C8 C 0.3431(3) 0.33231(13) 0.5831(2) 0.0448 1.0000 Uani . U . . . . .
C9 C 0.3256(3) 0.28281(13) 0.5382(2) 0.0406 1.0000 Uani . U . . . . .
C10 C 0.2508(2) 0.27773(11) 0.4444(2) 0.0295 1.0000 Uani . U . . . . .
C11 C 0.1935(2) 0.32129(10) 0.39029(19) 0.0216 1.0000 Uani . U . . . . .
C12 C 0.1124(2) 0.31336(10) 0.29055(18) 0.0201 1.0000 Uani . U . . . . .
C13 C 0.0457(3) 0.26269(11) 0.2650(2) 0.0310 1.0000 Uani . U . . . . .
C14 C -0.0740(3) 0.26764(14) 0.2880(2) 0.0459 1.0000 Uani . U . . . . .
N15 N 0.09138(19) 0.35160(8) 0.22693(15) 0.0204 1.0000 Uani . U . . . . .
O16 O 0.00865(17) 0.34175(7) 0.13747(13) 0.0269 1.0000 Uani . U . . . . .
O17 O -0.03979(16) 0.32733(7) -0.06605(13) 0.0236 1.0000 Uani . U . . . . .
C18 C 0.0054(2) 0.31200(11) -0.1403(2) 0.0253 1.0000 Uani . U . . . . .
C19 C -0.0054(3) 0.25806(12) -0.1678(2) 0.0356 1.0000 Uani . U . . . . .
C20 C 0.0409(3) 0.23906(14) -0.2431(3) 0.0470 1.0000 Uani . U . . . . .
C21 C 0.0967(3) 0.27260(15) -0.2945(3) 0.0503 1.0000 Uani . U . . . . .
C22 C 0.1052(3) 0.32590(13) -0.2718(2) 0.0385 1.0000 Uani . U . . . . .
C23 C 0.0600(2) 0.34637(11) -0.1941(2) 0.0266 1.0000 Uani . U . . . . .
C24 C 0.0670(2) 0.40388(11) -0.17661(19) 0.0229 1.0000 Uani . U . . . . .
C25 C 0.0922(3) 0.44120(12) -0.2532(2) 0.0342 1.0000 Uani . U . . . . .
C26 C 0.2237(3) 0.45518(15) -0.2307(2) 0.0518 1.0000 Uani . U . . . . .
N27 N 0.05402(18) 0.42135(8) -0.09155(14) 0.0184 1.0000 Uani . U . . . . .
O28 O 0.04921(15) 0.47550(6) -0.07826(12) 0.0184 1.0000 Uani . U . . . . .
O29 O -0.14168(15) 0.42958(7) -0.00839(12) 0.0192 1.0000 Uani . U . . . . .
C30 C 0.2459(2) 0.59746(10) 0.03643(19) 0.0206 1.0000 Uani . U . . . . .
C31 C 0.2783(2) 0.62876(10) -0.0345(2) 0.0242 1.0000 Uani . U . . . . .
C32 C 0.3878(3) 0.65364(11) -0.0121(2) 0.0312 1.0000 Uani . U . . . . .
C33 C 0.4638(3) 0.64811(12) 0.0826(2) 0.0359 1.0000 Uani . U . . . . .
C34 C 0.4299(3) 0.61960(13) 0.1540(2) 0.0345 1.0000 Uani . U . . . . .
C35 C 0.3201(2) 0.59356(10) 0.13506(19) 0.0248 1.0000 Uani . U . . . . .
C36 C 0.2856(2) 0.56502(11) 0.21587(19) 0.0246 1.0000 Uani . U . . . . .
C37 C 0.3309(3) 0.58420(12) 0.3228(2) 0.0364 1.0000 Uani . U . . . . .
C38 C 0.2765(4) 0.63691(13) 0.3391(2) 0.0538 1.0000 Uani . U . . . . .
N39 N 0.21459(19) 0.52553(8) 0.19381(16) 0.0206 1.0000 Uani . U . . . . .
O40 O 0.18000(16) 0.50082(8) 0.27000(12) 0.0261 1.0000 Uani . U . . . . .
O41 O 0.30147(16) 0.48268(7) 0.02320(14) 0.0262 1.0000 Uani . U . . . . .
O42 O 0.39762(17) 0.41040(7) 0.09269(14) 0.0303 1.0000 Uani . U . . . . .
C43 C 0.3925(2) 0.45502(11) 0.05176(19) 0.0225 1.0000 Uani . U . . . . .
C44 C 0.5062(2) 0.47724(11) 0.0351(2) 0.0370 1.0000 Uani . U . . . . .
O45 O 0.20968(17) 0.34351(7) 0.03845(14) 0.0295 1.0000 Uani . U . . . . .
C46 C 0.2396(3) 0.29035(13) 0.0751(3) 0.0431 1.0000 Uani . U . . . . .
C47 C 0.3106(3) 0.26313(14) 0.0167(3) 0.0542 1.0000 Uani . U . . . . .
O51 O -0.0609(2) 0.43816(11) 0.2281(2) 0.0701 1.0000 Uani . U . . . . .
O48 O 0.33272(18) 0.40607(8) 0.26261(15) 0.0352 1.0000 Uani D U . . . . .
C49 C 0.4191(6) 0.4353(3) 0.3413(5) 0.0532(14) 0.6000 Uiso D U . . 2 . .
C50 C 0.5232(6) 0.3991(3) 0.3779(5) 0.0669(15) 0.6000 Uiso D U . . 2 . .
C490 C 0.4467(7) 0.4048(3) 0.3324(6) 0.0401(13) 0.4000 Uiso D U . . 1 . .
C500 C 0.4829(8) 0.4585(3) 0.3692(7) 0.0515(16) 0.4000 Uiso D U . . 1 . .
H71 H 0.3038 0.4099 0.5634 0.0410 1.0000 Uiso R . . . . . .
H81 H 0.3925 0.3362 0.6493 0.0485 1.0000 Uiso R . . . . . .
H91 H 0.3639 0.2528 0.5736 0.0432 1.0000 Uiso R . . . . . .
H101 H 0.2385 0.2437 0.4142 0.0331 1.0000 Uiso R . . . . . .
H131 H 0.0893 0.2346 0.3033 0.0334 1.0000 Uiso R . . . . . .
H132 H 0.0339 0.2555 0.1955 0.0334 1.0000 Uiso R . . . . . .
H141 H -0.1174 0.2357 0.2719 0.0538 1.0000 Uiso R . . . . . .
H142 H -0.0617 0.2750 0.3576 0.0538 1.0000 Uiso R . . . . . .
H143 H -0.1171 0.2958 0.2498 0.0538 1.0000 Uiso R . . . . . .
H191 H -0.0441 0.2346 -0.1328 0.0407 1.0000 Uiso R . . . . . .
H201 H 0.0339 0.2025 -0.2591 0.0548 1.0000 Uiso R . . . . . .
H211 H 0.1287 0.2591 -0.3461 0.0587 1.0000 Uiso R . . . . . .
H221 H 0.1434 0.3489 -0.3079 0.0482 1.0000 Uiso R . . . . . .
H251 H 0.0495 0.4731 -0.2533 0.0417 1.0000 Uiso R . . . . . .
H252 H 0.0679 0.4251 -0.3176 0.0417 1.0000 Uiso R . . . . . .
H261 H 0.2387 0.4786 -0.2798 0.0593 1.0000 Uiso R . . . . . .
H262 H 0.2481 0.4713 -0.1663 0.0593 1.0000 Uiso R . . . . . .
H263 H 0.2665 0.4233 -0.2307 0.0593 1.0000 Uiso R . . . . . .
H311 H 0.2252 0.6329 -0.0991 0.0322 1.0000 Uiso R . . . . . .
H321 H 0.4093 0.6749 -0.0613 0.0365 1.0000 Uiso R . . . . . .
H331 H 0.5402 0.6638 0.0971 0.0417 1.0000 Uiso R . . . . . .
H341 H 0.4814 0.6175 0.2197 0.0405 1.0000 Uiso R . . . . . .
H371 H 0.4147 0.5873 0.3384 0.0408 1.0000 Uiso R . . . . . .
H372 H 0.3098 0.5592 0.3665 0.0408 1.0000 Uiso R . . . . . .
H381 H 0.3055 0.6485 0.4065 0.0664 1.0000 Uiso R . . . . . .
H382 H 0.2976 0.6618 0.2952 0.0664 1.0000 Uiso R . . . . . .
H383 H 0.1928 0.6338 0.3233 0.0664 1.0000 Uiso R . . . . . .
H441 H 0.5551 0.4879 0.0984 0.0482 1.0000 Uiso R . . . . . .
H442 H 0.5444 0.4498 0.0083 0.0482 1.0000 Uiso R . . . . . .
H461 H 0.2838 0.2915 0.1435 0.0461 1.0000 Uiso R . . . . . .
H462 H 0.1685 0.2712 0.0697 0.0461 1.0000 Uiso R . . . . . .
H471 H 0.3294 0.2281 0.0403 0.0632 1.0000 Uiso R . . . . . .
H472 H 0.3815 0.2825 0.0221 0.0632 1.0000 Uiso R . . . . . .
H473 H 0.2662 0.2621 -0.0516 0.0632 1.0000 Uiso R . . . . . .
H491 H 0.4434 0.4663 0.3135 0.0470 0.6000 Uiso R . . . 2 . .
H492 H 0.3842 0.4447 0.3938 0.0470 0.6000 Uiso R . . . 2 . .
H501 H 0.5801 0.4173 0.4288 0.1032 0.6000 Uiso R . . . 2 . .
H502 H 0.5576 0.3897 0.3250 0.1032 0.6000 Uiso R . . . 2 . .
H503 H 0.4983 0.3681 0.4054 0.1032 0.6000 Uiso R . . . 2 . .
H4901 H 0.5042 0.3913 0.3014 0.0471 0.4000 Uiso R . . . 1 . .
H4902 H 0.4438 0.3832 0.3879 0.0471 0.4000 Uiso R . . . 1 . .
H5001 H 0.5583 0.4585 0.4164 0.0923 0.4000 Uiso R . . . 1 . .
H5002 H 0.4856 0.4801 0.3135 0.0923 0.4000 Uiso R . . . 1 . .
H5003 H 0.4252 0.4720 0.4001 0.0923 0.4000 Uiso R . . . 1 . .
H511 H -0.0898 0.4359 0.2784 0.0792 1.0000 Uiso R . . . . . .
H512 H -0.1059 0.4442 0.1700 0.0792 1.0000 Uiso R . . . . . .
H451 H 0.2683 0.3644 0.0557 0.0327 1.0000 Uiso R . . . . . .
H481 H 0.3537 0.4073 0.2081 0.0386 1.0000 Uiso R . . . . . .

loop_
_atom_site_aniso_label
_atom_site_aniso_U_11
_atom_site_aniso_U_22
_atom_site_aniso_U_33
_atom_site_aniso_U_23
_atom_site_aniso_U_13
_atom_site_aniso_U_12
Mn1 0.01599(17) 0.01439(17) 0.01650(17) 0.00067(16) 0.00318(13) -0.00170(17)
Mn2 0.0193(2) 0.01521(19) 0.01602(18) 0.00006(16) 0.00189(15) -0.00230(17)
Mn3 0.0519(3) 0.0176(2) 0.0149(2) -0.00006(17) 0.00593(19) -0.0071(2)
O4 0.0231(9) 0.0160(9) 0.0173(8) 0.0021(7) 0.0040(7) -0.0018(7)
O5 0.0588(14) 0.0210(10) 0.0200(9) 0.0004(8) 0.0101(9) -0.0006(9)
C6 0.0356(16) 0.0253(12) 0.0197(12) 0.0014(10) 0.0099(10) -0.0033(12)
C7 0.0481(19) 0.0326(15) 0.0239(13) -0.0023(12) 0.0031(12) -0.0109(14)
C8 0.052(2) 0.0473(16) 0.0220(15) 0.0037(12) -0.0134(14) -0.0130(16)
C9 0.0411(19) 0.0389(16) 0.0304(15) 0.0083(13) -0.0112(13) 0.0015(15)
C10 0.0264(16) 0.0266(14) 0.0289(14) 0.0014(11) -0.0044(11) -0.0013(12)
C11 0.0203(13) 0.0241(12) 0.0195(11) 0.0033(9) 0.0035(9) -0.0021(10)
C12 0.0180(13) 0.0220(12) 0.0195(11) 0.0027(9) 0.0034(9) -0.0019(10)
C13 0.0360(16) 0.0255(14) 0.0240(14) 0.0091(12) -0.0056(12) -0.0106(12)
C14 0.0378(18) 0.055(2) 0.0407(19) 0.0118(17) 0.0024(15) -0.0201(16)
N15 0.0222(11) 0.0221(11) 0.0160(10) 0.0020(8) 0.0034(8) -0.0053(9)
O16 0.0247(10) 0.0309(11) 0.0188(9) 0.0085(8) -0.0056(7) -0.0091(9)
O17 0.0273(10) 0.0188(9) 0.0232(9) -0.0033(7) 0.0036(8) -0.0042(8)
C18 0.0164(13) 0.0282(13) 0.0273(14) -0.0048(11) -0.0011(10) 0.0037(11)
C19 0.0337(17) 0.0282(14) 0.0418(17) -0.0109(13) 0.0043(13) 0.0026(13)
C20 0.038(2) 0.0413(18) 0.059(2) -0.0290(16) 0.0077(15) 0.0013(15)
C21 0.041(2) 0.0614(19) 0.053(2) -0.0368(17) 0.0212(16) -0.0016(17)
C22 0.0325(18) 0.0513(17) 0.0354(17) -0.0199(15) 0.0156(14) -0.0055(15)
C23 0.0220(14) 0.0315(12) 0.0246(13) -0.0106(11) 0.0030(10) 0.0006(11)
C24 0.0185(13) 0.0296(12) 0.0193(12) -0.0034(10) 0.0028(10) -0.0019(11)
C25 0.0416(16) 0.0424(18) 0.0198(13) -0.0018(12) 0.0103(13) -0.0093(14)
C26 0.0502(18) 0.074(3) 0.0364(19) -0.0048(18) 0.0211(16) -0.025(2)
N27 0.0208(11) 0.0161(10) 0.0191(9) -0.0006(8) 0.0067(8) 0.0002(9)
O28 0.0211(9) 0.0143(8) 0.0186(9) -0.0003(7) 0.0029(7) 0.0006(7)
O29 0.0202(9) 0.0143(8) 0.0231(9) 0.0046(7) 0.0055(7) 0.0000(7)
C30 0.0209(13) 0.0165(12) 0.0255(12) -0.0032(10) 0.0078(10) 0.0011(10)
C31 0.0247(13) 0.0166(13) 0.0326(14) 0.0038(11) 0.0101(11) 0.0018(10)
C32 0.0351(15) 0.0193(14) 0.0452(15) 0.0031(12) 0.0211(12) -0.0068(12)
C33 0.0315(16) 0.0297(16) 0.0492(16) -0.0082(13) 0.0156(12) -0.0166(13)
C34 0.0328(15) 0.0390(17) 0.0300(14) -0.0074(13) 0.0052(12) -0.0144(14)
C35 0.0289(14) 0.0210(13) 0.0250(12) -0.0061(10) 0.0079(10) -0.0074(11)
C36 0.0259(14) 0.0221(14) 0.0229(11) -0.0008(10) 0.0011(10) -0.0026(10)
C37 0.0443(19) 0.0373(16) 0.0227(12) -0.0014(12) 0.0004(13) -0.0201(13)
C38 0.076(3) 0.051(2) 0.0340(18) -0.0129(16) 0.0145(19) -0.0076(18)
N39 0.0226(11) 0.0184(11) 0.0199(10) 0.0013(8) 0.0038(9) -0.0013(9)
O40 0.0436(11) 0.0175(8) 0.0178(8) 0.0009(8) 0.0089(8) -0.0051(9)
O41 0.0199(9) 0.0275(11) 0.0333(11) 0.0033(8) 0.0107(8) 0.0038(8)
O42 0.0254(11) 0.0285(10) 0.0391(11) 0.0068(9) 0.0124(9) -0.0001(9)
C43 0.0206(12) 0.0256(13) 0.0221(13) -0.0034(10) 0.0070(11) 0.0004(10)
C44 0.0209(14) 0.0369(17) 0.055(2) 0.0121(14) 0.0123(15) -0.0005(13)
O45 0.0275(10) 0.0219(10) 0.0343(11) -0.0060(8) -0.0004(9) 0.0023(8)
C46 0.041(2) 0.0374(16) 0.048(2) 0.0071(15) 0.0059(15) 0.0096(15)
C47 0.048(2) 0.043(2) 0.074(3) -0.0015(19) 0.0210(19) 0.0058(17)
O51 0.0577(16) 0.087(2) 0.0682(18) 0.0058(16) 0.0211(14) 0.0060(14)
O48 0.0340(11) 0.0398(12) 0.0274(11) 0.0040(9) 0.0002(9) -0.0079(9)

loop_
_atom_type_symbol
_atom_type_scat_dispersion_real
_atom_type_scat_dispersion_imag
_atom_type_scat_Cromer_Mann_a1
_atom_type_scat_Cromer_Mann_b1
_atom_type_scat_Cromer_Mann_a2
_atom_type_scat_Cromer_Mann_b2
_atom_type_scat_Cromer_Mann_a3
_atom_type_scat_Cromer_Mann_b3
_atom_type_scat_Cromer_Mann_a4
_atom_type_scat_Cromer_Mann_b4
_atom_type_scat_Cromer_Mann_c
_atom_type_scat_source
C 0.0033 0.0016 2.3100 20.8439 1.0200 10.2075 1.5886 0.5687 0.8650 51.6512 0.2156 'International Tables Vol C 4.2.6.8 and 6.1.1.4'
H 0.0000 0.0000 0.4930 10.5109 0.3229 26.1257 0.1402 3.1424 0.0408 57.7998 0.0030 'International Tables Vol C 4.2.6.8 and 6.1.1.4'
N 0.0061 0.0033 12.2126 0.0057 3.1322 9.8933 2.0125 28.9975 1.1663 0.5826 -11.5290 'International Tables Vol C 4.2.6.8 and 6.1.1.4'
O 0.0106 0.0060 3.0485 13.2771 2.2868 5.7011 1.5463 0.3239 0.8670 32.9089 0.2508 'International Tables Vol C 4.2.6.8 and 6.1.1.4'
Na 0.0362 0.0249 4.7626 3.2850 3.1736 8.8422 1.2674 0.3136 1.1128 129.4240 0.6760 'International Tables Vol C 4.2.6.8 and 6.1.1.4'
Cl 0.1484 0.1585 11.4604 0.0104 7.1964 1.1662 6.2556 18.5194 1.6455 47.7784 -9.5574 'International Tables Vol C 4.2.6.8 and 6.1.1.4'
Mn 0.3368 0.7283 11.2819 5.3409 7.3573 0.3432 3.0193 17.8674 2.2441 83.7543 1.0896 'International Tables Vol C 4.2.6.8 and 6.1.1.4'

loop_
_geom_angle_atom_site_label_1
_geom_angle_site_symmetry_1
_geom_angle_atom_site_label_2
_geom_angle_site_symmetry_2
_geom_angle_atom_site_label_3
_geom_angle_site_symmetry_3
_geom_angle
_geom_angle_publ_flag
O28 2_565 Mn1 . O29 2_565 83.46(7) yes
O28 2_565 Mn1 . Mn3 . 81.89(4) yes
O29 2_565 Mn1 . Mn3 . 143.99(5) yes
O28 2_565 Mn1 . O4 . 84.68(7) yes
O29 2_565 Mn1 . O4 . 167.75(8) yes
Mn3 . Mn1 . O4 . 29.87(5) yes
O28 2_565 Mn1 . O28 . 85.20(7) yes
O29 2_565 Mn1 . O28 . 91.78(7) yes
Mn3 . Mn1 . O28 . 119.40(5) yes
O4 . Mn1 . O28 . 90.24(7) yes
O28 2_565 Mn1 . N39 . 88.07(8) yes
O29 2_565 Mn1 . N39 . 88.07(8) yes
Mn3 . Mn1 . N39 . 58.79(6) yes
O4 . Mn1 . N39 . 88.52(8) yes
O28 . Mn1 . N39 . 173.25(9) yes
O28 2_565 Mn1 . O41 . 174.80(7) yes
O29 2_565 Mn1 . O41 . 91.89(7) yes
Mn3 . Mn1 . O41 . 103.28(5) yes
O4 . Mn1 . O41 . 100.08(7) yes
O28 . Mn1 . O41 . 92.64(7) yes
N39 . Mn1 . O41 . 94.12(8) yes
Mn3 . Mn2 . O4 . 29.93(5) yes
Mn3 . Mn2 . O16 . 61.40(5) yes
O4 . Mn2 . O16 . 91.06(7) yes
Mn3 . Mn2 . O17 . 153.69(6) yes
O4 . Mn2 . O17 . 176.14(8) yes
O16 . Mn2 . O17 . 92.72(8) yes
Mn3 . Mn2 . N27 . 118.08(6) yes
O4 . Mn2 . N27 . 88.28(8) yes
O16 . Mn2 . N27 . 177.54(9) yes
O17 . Mn2 . N27 . 87.98(8) yes
Mn3 . Mn2 . O29 . 96.09(4) yes
O4 . Mn2 . O29 . 88.91(7) yes
O16 . Mn2 . O29 . 96.79(7) yes
O17 . Mn2 . O29 . 91.43(7) yes
N27 . Mn2 . O29 . 80.83(7) yes
Mn3 . Mn2 . O45 . 86.19(5) yes
O4 . Mn2 . O45 . 87.98(7) yes
O16 . Mn2 . O45 . 93.36(8) yes
O17 . Mn2 . O45 . 90.99(8) yes
N27 . Mn2 . O45 . 88.99(8) yes
O29 . Mn2 . O45 . 169.44(7) yes
Mn1 . Mn3 . Mn2 . 60.156(12) yes
Mn1 . Mn3 . O4 . 29.85(5) yes
Mn2 . Mn3 . O4 . 30.40(5) yes
Mn1 . Mn3 . O5 . 153.14(6) yes
Mn2 . Mn3 . O5 . 145.78(6) yes
O4 . Mn3 . O5 . 174.91(9) yes
Mn1 . Mn3 . N15 . 118.28(6) yes
Mn2 . Mn3 . N15 . 58.29(6) yes
O4 . Mn3 . N15 . 88.44(8) yes
O5 . Mn3 . N15 . 88.38(8) yes
Mn1 . Mn3 . O40 . 62.04(5) yes
Mn2 . Mn3 . O40 . 121.01(5) yes
O4 . Mn3 . O40 . 91.59(7) yes
O5 . Mn3 . O40 . 91.11(7) yes
N15 . Mn3 . O40 . 173.29(9) yes
Mn1 . Mn3 . O51 . 91.58(7) yes
Mn2 . Mn3 . O51 . 77.39(7) yes
O4 . Mn3 . O51 . 85.44(8) yes
O5 . Mn3 . O51 . 90.08(10) yes
N15 . Mn3 . O51 . 79.72(9) yes
Mn1 . Mn3 . O48 . 90.72(5) yes
Mn2 . Mn3 . O48 . 98.07(5) yes
O4 . Mn3 . O48 . 93.29(8) yes
O5 . Mn3 . O48 . 90.86(9) yes
N15 . Mn3 . O48 . 93.36(8) yes
O40 . Mn3 . O51 . 93.59(9) yes
O40 . Mn3 . O48 . 93.34(8) yes
O51 . Mn3 . O48 . 172.99(9) yes
Mn2 . O4 . Mn3 . 119.67(9) yes
Mn2 . O4 . Mn1 . 119.77(8) yes
Mn3 . O4 . Mn1 . 120.29(9) yes
Mn3 . O5 . C6 . 122.27(16) yes
O5 . C6 . C7 . 118.8(2) yes
O5 . C6 . C11 . 122.7(2) yes
C7 . C6 . C11 . 118.5(3) yes
C6 . C7 . C8 . 121.0(3) yes
C6 . C7 . H71 . 119.2 no
C8 . C7 . H71 . 119.7 no
C7 . C8 . C9 . 120.5(3) yes
C7 . C8 . H81 . 119.3 no
C9 . C8 . H81 . 120.2 no
C8 . C9 . C10 . 119.4(3) yes
C8 . C9 . H91 . 119.8 no
C10 . C9 . H91 . 120.8 no
C9 . C10 . C11 . 122.0(3) yes
C9 . C10 . H101 . 119.2 no
C11 . C10 . H101 . 118.8 no
C6 . C11 . C10 . 118.4(2) yes
C6 . C11 . C12 . 121.9(2) yes
C10 . C11 . C12 . 119.7(2) yes
C11 . C12 . C13 . 120.6(2) yes
C11 . C12 . N15 . 119.9(2) yes
C13 . C12 . N15 . 119.3(2) yes
C12 . C13 . C14 . 109.4(3) yes
C12 . C13 . H131 . 109.8 no
C14 . C13 . H131 . 109.6 no
C12 . C13 . H132 . 109.4 no
C14 . C13 . H132 . 109.1 no
H131 . C13 . H132 . 109.5 no
C13 . C14 . H141 . 110.3 no
C13 . C14 . H142 . 108.8 no
H141 . C14 . H142 . 109.5 no
C13 . C14 . H143 . 109.3 no
H141 . C14 . H143 . 109.5 no
H142 . C14 . H143 . 109.5 no
Mn3 . N15 . C12 . 127.79(17) yes
Mn3 . N15 . O16 . 115.49(14) yes
C12 . N15 . O16 . 116.1(2) yes
N15 . O16 . Mn2 . 114.59(14) yes
Mn2 . O17 . C18 . 121.22(17) yes
O17 . C18 . C19 . 117.6(3) yes
O17 . C18 . C23 . 123.8(2) yes
C19 . C18 . C23 . 118.7(3) yes
C18 . C19 . C20 . 120.9(3) yes
C18 . C19 . H191 . 119.3 no
C20 . C19 . H191 . 119.9 no
C19 . C20 . C21 . 120.4(3) yes
C19 . C20 . H201 . 119.2 no
C21 . C20 . H201 . 120.3 no
C20 . C21 . C22 . 120.0(3) yes
C20 . C21 . H211 . 119.7 no
C22 . C21 . H211 . 120.2 no
C21 . C22 . C23 . 120.8(3) yes
C21 . C22 . H221 . 119.6 no
C23 . C22 . H221 . 119.6 no
C22 . C23 . C18 . 119.1(3) yes
C22 . C23 . C24 . 118.1(3) yes
C18 . C23 . C24 . 122.7(3) yes
C23 . C24 . C25 . 121.2(2) yes
C23 . C24 . N27 . 117.9(2) yes
C25 . C24 . N27 . 120.8(2) yes
C24 . C25 . C26 . 111.9(3) yes
C24 . C25 . H251 . 109.6 no
C26 . C25 . H251 . 107.8 no
C24 . C25 . H252 . 108.8 no
C26 . C25 . H252 . 109.3 no
H251 . C25 . H252 . 109.5 no
C25 . C26 . H261 . 111.2 no
C25 . C26 . H262 . 109.3 no
H261 . C26 . H262 . 109.5 no
C25 . C26 . H263 . 107.8 no
H261 . C26 . H263 . 109.5 no
H262 . C26 . H263 . 109.5 no
Mn2 . N27 . C24 . 128.10(18) yes
Mn2 . N27 . O28 . 113.55(14) yes
C24 . N27 . O28 . 118.3(2) yes
N27 . O28 . Mn1 2_565 110.53(13) yes
N27 . O28 . Mn1 . 113.44(13) yes
Mn1 2_565 O28 . Mn1 . 94.80(7) yes
Mn2 . O29 . C30 2_565 117.18(15) yes
Mn2 . O29 . Mn1 2_565 119.08(8) yes
C30 2_565 O29 . Mn1 2_565 117.74(15) yes
O29 2_565 C30 . C31 . 118.4(2) yes
O29 2_565 C30 . C35 . 121.2(2) yes
C31 . C30 . C35 . 120.5(2) yes
C30 . C31 . C32 . 120.6(3) yes
C30 . C31 . H311 . 119.6 no
C32 . C31 . H311 . 119.8 no
C31 . C32 . C33 . 119.5(3) yes
C31 . C32 . H321 . 119.9 no
C33 . C32 . H321 . 120.5 no
C32 . C33 . C34 . 120.1(3) yes
C32 . C33 . H331 . 119.6 no
C34 . C33 . H331 . 120.3 no
C33 . C34 . C35 . 122.6(3) yes
C33 . C34 . H341 . 119.2 no
C35 . C34 . H341 . 118.2 no
C30 . C35 . C34 . 116.6(3) yes
C30 . C35 . C36 . 122.9(2) yes
C34 . C35 . C36 . 120.5(2) yes
C35 . C36 . C37 . 119.1(2) yes
C35 . C36 . N39 . 119.4(2) yes
C37 . C36 . N39 . 121.5(2) yes
C36 . C37 . C38 . 111.8(3) yes
C36 . C37 . H371 . 109.1 no
C38 . C37 . H371 . 110.0 no
C36 . C37 . H372 . 108.9 no
C38 . C37 . H372 . 107.5 no
H371 . C37 . H372 . 109.5 no
C37 . C38 . H381 . 111.0 no
C37 . C38 . H382 . 107.4 no
H381 . C38 . H382 . 109.5 no
C37 . C38 . H383 . 109.9 no
H381 . C38 . H383 . 109.5 no
H382 . C38 . H383 . 109.5 no
Mn1 . N39 . C36 . 125.26(18) yes
Mn1 . N39 . O40 . 116.25(15) yes
C36 . N39 . O40 . 118.4(2) yes
N39 . O40 . Mn3 . 114.82(14) yes
Mn1 . O41 . C43 . 142.34(18) yes
O42 . C43 . O41 . 125.6(3) yes
O42 . C43 . C44 . 117.4(2) yes
O41 . C43 . C44 . 117.0(2) yes
C43 . C44 . C44 2_665 116.4(3) yes
C43 . C44 . H441 . 107.9 no
C44 2_665 C44 . H441 . 108.2 no
C43 . C44 . H442 . 108.0 no
C44 2_665 C44 . H442 . 106.8 no
H441 . C44 . H442 . 109.5 no
Mn2 . O45 . C46 . 123.27(19) yes
Mn2 . O45 . H451 . 115.5 no
C46 . O45 . H451 . 112.2 no
O45 . C46 . C47 . 111.3(3) yes
O45 . C46 . H461 . 109.7 no
C47 . C46 . H461 . 108.7 no
O45 . C46 . H462 . 108.7 no
C47 . C46 . H462 . 109.0 no
H461 . C46 . H462 . 109.5 no
C46 . C47 . H471 . 111.2 no
C46 . C47 . H472 . 108.8 no
H471 . C47 . H472 . 109.5 no
C46 . C47 . H473 . 108.4 no
H471 . C47 . H473 . 109.5 no
H472 . C47 . H473 . 109.5 no
Mn3 . O51 . H511 . 120.1 no
Mn3 . O51 . H512 . 119.9 no
H511 . O51 . H512 . 120.0 no
Mn3 . O48 . C490 . 142.4(4) yes
Mn3 . O48 . H481 . 115.1 no
C490 . O48 . H481 . 99.4 no
O48 . C49 . C50 . 106.4(5) yes
O48 . C49 . H491 . 109.7 no
C50 . C49 . H491 . 109.7 no
O48 . C49 . H492 . 109.8 no
C50 . C49 . H492 . 111.7 no
H491 . C49 . H492 . 109.5 no
C49 . C50 . H501 . 107.7 no
C49 . C50 . H502 . 111.3 no
H501 . C50 . H502 . 109.5 no
C49 . C50 . H503 . 109.3 no
H501 . C50 . H503 . 109.5 no
H502 . C50 . H503 . 109.5 no
O48 . C490 . C500 . 110.3(6) yes
O48 . C490 . H4901 . 110.6 no
C500 . C490 . H4901 . 108.3 no
O48 . C490 . H4902 . 109.5 no
C500 . C490 . H4902 . 108.7 no
H4901 . C490 . H4902 . 109.5 no
C490 . C500 . H5001 . 111.7 no
C490 . C500 . H5002 . 108.6 no
H5001 . C500 . H5002 . 109.5 no
C490 . C500 . H5003 . 108.1 no
H5001 . C500 . H5003 . 109.5 no
H5002 . C500 . H5003 . 109.5 no

loop_
_geom_bond_atom_site_label_1
_geom_bond_site_symmetry_1
_geom_bond_atom_site_label_2
_geom_bond_site_symmetry_2
_geom_bond_distance
_geom_bond_publ_flag
Mn1 . O28 2_565 2.4067(18) yes
Mn1 . O29 2_565 1.9090(17) yes
Mn1 . Mn3 . 3.2405(6) yes
Mn1 . O4 . 1.8676(17) yes
Mn1 . O28 . 1.9534(17) yes
Mn1 . N39 . 2.009(2) yes
Mn1 . O41 . 2.0877(19) yes
Mn2 . Mn3 . 3.2546(5) yes
Mn2 . O4 . 1.8956(17) yes
Mn2 . O16 . 1.9129(18) yes
Mn2 . O17 . 1.8728(17) yes
Mn2 . N27 . 1.986(2) yes
Mn2 . O29 . 2.3483(17) yes
Mn2 . O45 . 2.218(2) yes
Mn3 . O4 . 1.8688(17) yes
Mn3 . O5 . 1.8770(18) yes
Mn3 . N15 . 2.004(2) yes
Mn3 . O40 . 1.9222(19) yes
Mn3 . O51 . 2.382(3) yes
Mn3 . O48 . 2.204(2) yes
O5 . C6 . 1.340(3) yes
C6 . C7 . 1.408(3) yes
C6 . C11 . 1.416(4) yes
C7 . C8 . 1.370(4) yes
C7 . H71 . 0.950 no
C8 . C9 . 1.389(4) yes
C8 . H81 . 0.950 no
C9 . C10 . 1.366(4) yes
C9 . H91 . 0.950 no
C10 . C11 . 1.400(3) yes
C10 . H101 . 0.950 no
C11 . C12 . 1.467(3) yes
C12 . C13 . 1.494(4) yes
C12 . N15 . 1.286(3) yes
C13 . C14 . 1.520(4) yes
C13 . H131 . 0.950 no
C13 . H132 . 0.950 no
C14 . H141 . 0.950 no
C14 . H142 . 0.950 no
C14 . H143 . 0.950 no
N15 . O16 . 1.378(2) yes
O17 . C18 . 1.328(3) yes
C18 . C19 . 1.413(4) yes
C18 . C23 . 1.400(4) yes
C19 . C20 . 1.378(4) yes
C19 . H191 . 0.950 no
C20 . C21 . 1.375(5) yes
C20 . H201 . 0.950 no
C21 . C22 . 1.382(4) yes
C21 . H211 . 0.950 no
C22 . C23 . 1.411(4) yes
C22 . H221 . 0.950 no
C23 . C24 . 1.474(4) yes
C24 . C25 . 1.503(4) yes
C24 . N27 . 1.300(3) yes
C25 . C26 . 1.529(4) yes
C25 . H251 . 0.950 no
C25 . H252 . 0.950 no
C26 . H261 . 0.950 no
C26 . H262 . 0.950 no
C26 . H263 . 0.950 no
N27 . O28 . 1.385(3) yes
O29 . C30 2_565 1.363(3) yes
C30 . C31 . 1.386(3) yes
C30 . C35 . 1.414(4) yes
C31 . C32 . 1.389(4) yes
C31 . H311 . 0.950 no
C32 . C33 . 1.383(4) yes
C32 . H321 . 0.950 no
C33 . C34 . 1.360(4) yes
C33 . H331 . 0.950 no
C34 . C35 . 1.407(4) yes
C34 . H341 . 0.950 no
C35 . C36 . 1.470(4) yes
C36 . C37 . 1.511(4) yes
C36 . N39 . 1.284(3) yes
C37 . C38 . 1.519(4) yes
C37 . H371 . 0.950 no
C37 . H372 . 0.950 no
C38 . H381 . 0.950 no
C38 . H382 . 0.950 no
C38 . H383 . 0.950 no
N39 . O40 . 1.372(3) yes
O41 . C43 . 1.249(3) yes
O42 . C43 . 1.256(3) yes
C43 . C44 . 1.516(4) yes
C44 . C44 2_665 1.487(5) yes
C44 . H441 . 0.950 no
C44 . H442 . 0.950 no
O45 . C46 . 1.447(3) yes
O45 . H451 . 0.850 no
C46 . C47 . 1.471(5) yes
C46 . H461 . 0.950 no
C46 . H462 . 0.950 no
C47 . H471 . 0.950 no
C47 . H472 . 0.950 no
C47 . H473 . 0.950 no
O51 . H511 . 0.850 no
O51 . H512 . 0.850 no
O48 . C490 . 1.427(8) yes
O48 . H481 . 0.850 no
C49 . C50 . 1.502(8) yes
C49 . H491 . 0.950 no
C49 . H492 . 0.950 no
C50 . H501 . 0.950 no
C50 . H502 . 0.950 no
C50 . H503 . 0.950 no
C490 . C500 . 1.473(10) yes
C490 . H4901 . 0.950 no
C490 . H4902 . 0.950 no
C500 . H5001 . 0.950 no
C500 . H5002 . 0.950 no
C500 . H5003 . 0.950 no

loop_
_platon_squeeze_void_nr
_platon_squeeze_void_average_x
_platon_squeeze_void_average_y
_platon_squeeze_void_average_z
_platon_squeeze_void_volume
_platon_squeeze_void_count_electrons
_platon_squeeze_void_content
1 0.000 0.500 0.500 228 79 ' '
2 0.500 0.000 1.000 228 79 ' '
